data_4307437
loop_
_publ_author_name
'Takuya Shiga'
'Nobuhiro Ito'
'Akiko Hidaka'
'Hisashi \=Okawa'
'Susumu Kitagawa'
'Masaaki Ohba'

_publ_contact_author_address
;Department of Synthetic Chemistry and Biological Chemistry,
Graduate School of Engineering,
Kyoto University,
Katsura, Nishikyo-ku, Kyoto 615-8510, Japan
;
_publ_contact_author_email ohba@sbchem.kyoto-u.ac.jp
_publ_contact_author_fax +81-75-383-2732
_publ_contact_author_name 'Masaaki Ohba'
_publ_contact_author_phone +81-75-383-2807
_publ_section_title
;
Series of Trinuclear NiIILnIIINiII Complexes Derived from
2,6-Di(acetoacetyl)pyridine: Synthesis, Structure, and Magnetism
;
_journal_name_full 'Inorganic Chemistry'
_journal_page_first 3492
_journal_page_last 3501
_journal_paper_doi 10.1021/ic0619153
_journal_volume 46
_journal_year 2007
_chemical_formula_sum 'C29 H42 Eu N5 Ni2 O24'
_chemical_formula_weight 1114.03
_space_group_IT_number 2
_symmetry_cell_setting triclinic
_symmetry_Int_Tables_number 2
_symmetry_space_group_name_Hall '-P 1'
_symmetry_space_group_name_H-M 'P -1'
_cell_angle_alpha 68.641(2)
_cell_angle_beta 78.020(4)
_cell_angle_gamma 78.468(2)
_cell_formula_units_Z 2
_cell_length_a 7.8330(7)
_cell_length_b 16.713(1)
_cell_length_c 16.9108(9)
_cell_measurement_reflns_used 10980
_cell_measurement_temperature 183.2
_cell_measurement_theta_max 27.5
_cell_measurement_theta_min 1.5
_cell_volume 1998.0(2)
_computing_cell_refinement PROCESS-AUTO
_computing_data_collection PROCESS-AUTO
_computing_data_reduction 'teXsan Ver. 1.11'
_computing_publication_material 'teXsan Ver. 1.11'
_computing_structure_refinement 'teXsan Ver. 1.10'
_computing_structure_solution DirectMethod
_diffrn_detector_area_resol_mean 10.00
_diffrn_measured_fraction_theta_full 0.9509
_diffrn_measured_fraction_theta_max 0.9509
_diffrn_measurement_device_type 'Rigaku RAXIS-RAPID Imaging Plate'
_diffrn_measurement_method \w
_diffrn_radiation_type 'Mo K\a'
_diffrn_radiation_wavelength 0.7107
_diffrn_reflns_av_R_equivalents 0.031
_diffrn_reflns_limit_h_max 10
_diffrn_reflns_limit_h_min 0
_diffrn_reflns_limit_k_max 21
_diffrn_reflns_limit_k_min -20
_diffrn_reflns_limit_l_max 21
_diffrn_reflns_limit_l_min -20
_diffrn_reflns_number 16618
_diffrn_reflns_theta_full 27.48
_diffrn_reflns_theta_max 27.48
_exptl_absorpt_coefficient_mu 2.577
_exptl_absorpt_correction_T_max 0.814
_exptl_absorpt_correction_T_min 0.503
_exptl_absorpt_correction_type multi-scan
_exptl_absorpt_process_details '(Higashi, 1995)'
_exptl_crystal_colour green
_exptl_crystal_density_diffrn 1.852
_exptl_crystal_density_method 'not measured'
_exptl_crystal_description platelet
_exptl_crystal_size_max 0.270
_exptl_crystal_size_mid 0.200
_exptl_crystal_size_min 0.080
_refine_diff_density_max 1.73
_refine_diff_density_min -1.03
_refine_ls_extinction_method none
_refine_ls_goodness_of_fit_ref 0.998
_refine_ls_hydrogen_treatment noref
_refine_ls_number_parameters 550
_refine_ls_number_reflns 8686
_refine_ls_R_factor_gt 0.0450
_refine_ls_shift/su_max 0.0006
_refine_ls_structure_factor_coef Fsqd
_refine_ls_weighting_details 'w = 1/[\s^2^(Fo^2^) + (0.09600(Max(Fo^2^,0) + 2Fc^2^)/3)^2^]'
_refine_ls_weighting_scheme calc
_refine_ls_wR_factor_ref 0.1313
_reflns_number_gt 6899
_reflns_number_total 8689
_reflns_threshold_expression F^2^>2.0\s(F^2^)
_cod_data_source_file ic0619153si20061007_020931_10.cif
_cod_data_source_block 6-B_Ni2Eu_B_[Ni2Eu(L)2(NO3)2(H2O)2(MeOH)2]NO3.2H2O.MeOH
_cod_original_cell_volume 1998.1(3)
_cod_original_sg_symbol_H-M 'P -1 '
_cod_original_formula_sum 'C29 H42 Eu N5 O24 Ni2 '
_cod_database_code 4307437

loop_
_symmetry_equiv_pos_as_xyz
x,y,z
-x,-y,-z

loop_
_atom_site_label
_atom_site_type_symbol
_atom_site_fract_x
_atom_site_fract_y
_atom_site_fract_z
_atom_site_U_iso_or_equiv
_atom_site_adp_type
_atom_site_occupancy
_atom_site_calc_flag
_atom_site_refinement_flags
_atom_site_disorder_assembly
_atom_site_disorder_group
Eu Eu 0.48063(3) 0.26556(2) 0.24767(1) 0.01921(6) Uani 1.00 d . . .
Ni(1) Ni 0.69246(10) 0.18398(5) 0.07221(4) 0.0318(2) Uani 1.00 d . . .
Ni(2) Ni 0.25332(8) 0.34960(4) 0.41843(4) 0.0212(2) Uani 1.00 d . . .
O(1) O 0.7906(7) 0.0671(3) 0.0633(3) 0.057(2) Uani 1.00 d . . .
O(2) O 0.6088(5) 0.1382(2) 0.1983(2) 0.0294(10) Uani 1.00 d . . .
O(3) O 0.2685(4) 0.2443(2) 0.3846(2) 0.0210(8) Uani 1.00 d . . .
O(4) O 0.0836(5) 0.3075(2) 0.5245(2) 0.0291(9) Uani 1.00 d . . .
O(5) O 0.2567(5) 0.4524(3) 0.4498(2) 0.032(1) Uani 1.00 d . . .
O(6) O 0.4322(5) 0.3806(2) 0.3134(2) 0.0249(9) Uani 1.00 d . . .
O(7) O 0.6092(5) 0.2981(2) 0.0931(2) 0.0261(9) Uani 1.00 d . . .
O(8) O 0.7517(6) 0.2390(3) -0.0542(2) 0.044(1) Uani 1.00 d . . .
O(9) O 0.8045(5) 0.2385(3) 0.2504(2) 0.037(1) Uani 1.00 d . . .
O(10) O 0.6444(5) 0.2032(3) 0.3729(2) 0.044(1) Uani 1.00 d . . .
O(11) O 0.9252(5) 0.1608(3) 0.3641(3) 0.042(1) Uani 1.00 d . . .
O(12) O 0.2405(5) 0.2365(2) 0.1920(2) 0.032(1) Uani 1.00 d . . .
O(13) O 0.2378(5) 0.3694(2) 0.1784(2) 0.031(1) Uani 1.00 d . . .
O(14) O 0.0564(5) 0.3364(3) 0.1181(2) 0.035(1) Uani 1.00 d . . .
O(15) O 0.345(1) 0.2494(5) 0.6616(3) 0.095(3) Uani 1.00 d . . .
O(16) O 0.338(1) 0.2955(4) 0.7599(5) 0.103(3) Uani 1.00 d . . .
O(17) O 0.5475(9) 0.2006(6) 0.7366(6) 0.134(3) Uani 1.00 d . . .
O(18) O 0.9433(5) 0.1949(3) 0.0841(3) 0.034(1) Uani 1.00 d . . .
O(19) O 0.4501(8) 0.1713(5) 0.0510(3) 0.081(2) Uani 1.00 d . . .
O(20) O 0.4637(5) 0.2893(3) 0.4896(2) 0.036(1) Uani 1.00 d . . .
O(21) O 0.0529(5) 0.4190(2) 0.3485(2) 0.0291(10) Uani 1.00 d . . .
O(22) O 0.1893(8) 0.0611(4) 0.1469(4) 0.065(2) Uani 1.00 d . . .
O(23) O 0.1053(7) 0.4344(3) 0.6267(3) 0.052(1) Uani 1.00 d . . .
O(24) O 0.722(1) 0.0940(5) 0.8764(6) 0.133(4) Uani 1.00 d . . .
N(1) N 0.4083(6) 0.1059(3) 0.3450(2) 0.022(1) Uani 1.00 d . . .
N(2) N 0.5951(5) 0.4172(3) 0.1586(2) 0.024(1) Uani 1.00 d . . .
N(3) N 0.7981(6) 0.1987(3) 0.3302(3) 0.029(1) Uani 1.00 d . . .
N(4) N 0.1740(6) 0.3150(3) 0.1613(3) 0.025(1) Uani 1.00 d . . .
N(5) N 0.4131(7) 0.2483(3) 0.7216(3) 0.035(1) Uani 1.00 d . . .
C(1) C 0.837(1) -0.0842(6) 0.1030(6) 0.087(3) Uani 1.00 d . . .
C(2) C 0.7639(9) -0.0020(5) 0.1217(4) 0.046(2) Uani 1.00 d . . .
C(3) C 0.6663(8) -0.0094(4) 0.2042(4) 0.038(2) Uani 1.00 d . . .
C(4) C 0.5919(7) 0.0573(3) 0.2360(3) 0.026(1) Uani 1.00 d . . .
C(5) C 0.4788(7) 0.0375(3) 0.3208(3) 0.027(1) Uani 1.00 d . . .
C(6) C 0.4397(9) -0.0464(4) 0.3697(4) 0.040(2) Uani 1.00 d . . .
C(7) C 0.3209(10) -0.0578(4) 0.4437(4) 0.045(2) Uani 1.00 d . . .
C(8) C 0.2471(9) 0.0124(4) 0.4683(3) 0.038(2) Uani 1.00 d . . .
C(9) C 0.2975(7) 0.0941(3) 0.4187(3) 0.026(1) Uani 1.00 d . . .
C(10) C 0.2299(7) 0.1727(3) 0.4434(3) 0.024(1) Uani 1.00 d . . .
C(11) C 0.1413(8) 0.1627(3) 0.5254(3) 0.031(1) Uani 1.00 d . . .
C(12) C 0.0691(7) 0.2298(3) 0.5611(3) 0.028(1) Uani 1.00 d . . .
C(13) C -0.0334(9) 0.2033(4) 0.6501(4) 0.046(2) Uani 1.00 d . . .
C(14) C 0.3345(9) 0.5847(4) 0.4369(4) 0.040(2) Uani 1.00 d . . .
C(15) C 0.3461(7) 0.5118(3) 0.4051(3) 0.028(1) Uani 1.00 d . . .
C(16) C 0.4534(7) 0.5158(3) 0.3258(3) 0.028(1) Uani 1.00 d . . .
C(17) C 0.4855(7) 0.4557(3) 0.2844(3) 0.023(1) Uani 1.00 d . . .
C(18) C 0.5898(7) 0.4756(3) 0.1965(3) 0.026(1) Uani 1.00 d . . .
C(19) C 0.6717(10) 0.5492(4) 0.1561(4) 0.045(2) Uani 1.00 d . . .
C(20) C 0.756(1) 0.5637(5) 0.0742(5) 0.059(2) Uani 1.00 d . . .
C(21) C 0.7564(9) 0.5074(4) 0.0326(4) 0.043(2) Uani 1.00 d . . .
C(22) C 0.6748(7) 0.4342(3) 0.0770(3) 0.027(1) Uani 1.00 d . . .
C(23) C 0.6744(6) 0.3659(3) 0.0396(3) 0.026(1) Uani 1.00 d . . .
C(24) C 0.7442(8) 0.3779(4) -0.0454(3) 0.036(1) Uani 1.00 d . . .
C(25) C 0.7763(7) 0.3168(4) -0.0881(3) 0.035(1) Uani 1.00 d . . .
C(26) C 0.852(1) 0.3451(5) -0.1811(4) 0.054(2) Uani 1.00 d . . .
C(27) C 0.375(1) 0.209(1) -0.0184(8) 0.148(5) Uani 1.00 d . . .
C(28) C -0.0795(9) 0.3794(5) 0.3380(5) 0.052(2) Uani 1.00 d . . .
C(29) C 0.118(1) 0.0367(5) 0.2349(5) 0.060(2) Uani 1.00 d . . .
H(1) H 0.8767 -0.0715 0.0435 0.1066 Uiso 1.00 calc . . .
H(2) H 0.9322 -0.1135 0.1343 0.1066 Uiso 1.00 calc . . .
H(3) H 0.7471 -0.1209 0.1204 0.1066 Uiso 1.00 calc . . .
H(4) H 0.6491 -0.0671 0.2424 0.0449 Uiso 1.00 calc . . .
H(5) H 0.4969 -0.0948 0.3520 0.0473 Uiso 1.00 calc . . .
H(6) H 0.2884 -0.1141 0.4776 0.0544 Uiso 1.00 calc . . .
H(7) H 0.1624 0.0061 0.5193 0.0445 Uiso 1.00 calc . . .
H(8) H 0.1279 0.1046 0.5622 0.0364 Uiso 1.00 calc . . .
H(9) H -0.1424 0.1888 0.6484 0.0542 Uiso 1.00 calc . . .
H(10) H 0.0328 0.1552 0.6865 0.0542 Uiso 1.00 calc . . .
H(11) H -0.0527 0.2508 0.6711 0.0542 Uiso 1.00 calc . . .
H(12) H 0.3038 0.5653 0.4977 0.0475 Uiso 1.00 calc . . .
H(13) H 0.4459 0.6054 0.4221 0.0475 Uiso 1.00 calc . . .
H(14) H 0.2481 0.6303 0.4118 0.0475 Uiso 1.00 calc . . .
H(15) H 0.5101 0.5667 0.2968 0.0332 Uiso 1.00 calc . . .
H(16) H 0.6722 0.5881 0.1861 0.0555 Uiso 1.00 calc . . .
H(17) H 0.8168 0.6139 0.0457 0.0700 Uiso 1.00 calc . . .
H(18) H 0.8107 0.5179 -0.0259 0.0504 Uiso 1.00 calc . . .
H(19) H 0.7752 0.4351 -0.0793 0.0426 Uiso 1.00 calc . . .
H(20) H 0.8032 0.4032 -0.2087 0.0644 Uiso 1.00 calc . . .
H(21) H 0.9755 0.3406 -0.1875 0.0644 Uiso 1.00 calc . . .
H(22) H 0.8220 0.3085 -0.2074 0.0644 Uiso 1.00 calc . . .
H(23) H 0.9109 0.2420 0.0938 0.0348 Uiso 1.00 calc . . .
H(24) H 1.0425 0.1587 0.0921 0.0348 Uiso 1.00 calc . . .
H(25) H 0.3821 0.1338 0.0970 0.0968 Uiso 1.00 calc . . .
H(26) H 0.4480 0.2479 -0.0604 0.1664 Uiso 1.00 calc . . .
H(27) H 0.3533 0.1676 -0.0382 0.1664 Uiso 1.00 calc . . .
H(28) H 0.2645 0.2426 -0.0038 0.1664 Uiso 1.00 calc . . .
H(29) H 0.5420 0.2577 0.4697 0.0348 Uiso 1.00 calc . . .
H(30) H 0.4283 0.2674 0.5569 0.0348 Uiso 1.00 calc . . .
H(31) H 0.0028 0.4755 0.3536 0.0348 Uiso 1.00 calc . . .
H(32) H -0.1834 0.3881 0.3768 0.0624 Uiso 1.00 calc . . .
H(33) H -0.0416 0.3194 0.3506 0.0624 Uiso 1.00 calc . . .
H(34) H -0.1042 0.4050 0.2810 0.0624 Uiso 1.00 calc . . .
H(35) H 0.2502 0.0094 0.1287 0.0348 Uiso 1.00 calc . . .
H(36) H 0.1477 0.0749 0.2579 0.0722 Uiso 1.00 calc . . .
H(37) H 0.1655 -0.0210 0.2634 0.0722 Uiso 1.00 calc . . .
H(38) H -0.0058 0.0413 0.2397 0.0722 Uiso 1.00 calc . . .
H(39) H 0.1233 0.4351 0.5763 0.0348 Uiso 1.00 calc . . .
H(40) H 0.1701 0.3814 0.6543 0.0348 Uiso 1.00 calc . . .
H(41) H 0.6890 0.0549 0.8483 0.0348 Uiso 1.00 calc . . .
H(42) H 0.6308 0.1360 0.8875 0.0348 Uiso 1.00 calc . . .

loop_
_atom_site_aniso_label
_atom_site_aniso_U_11
_atom_site_aniso_U_22
_atom_site_aniso_U_33
_atom_site_aniso_U_12
_atom_site_aniso_U_13
_atom_site_aniso_U_23
Eu 0.0176(1) 0.0242(1) 0.0142(1) -0.00274(8) -0.00025(8) -0.00574(9)
Ni(1) 0.0337(4) 0.0445(4) 0.0236(3) -0.0160(3) 0.0085(3) -0.0204(3)
Ni(2) 0.0213(3) 0.0248(3) 0.0183(3) -0.0056(2) 0.0013(2) -0.0092(2)
O(1) 0.074(4) 0.053(3) 0.053(3) -0.038(3) 0.037(3) -0.039(2)
O(2) 0.026(2) 0.034(2) 0.028(2) -0.010(2) 0.008(1) -0.013(2)
O(3) 0.024(2) 0.021(2) 0.017(1) -0.003(1) 0.000(1) -0.007(1)
O(4) 0.032(2) 0.027(2) 0.024(2) -0.003(2) 0.006(1) -0.011(1)
O(5) 0.038(2) 0.035(2) 0.026(2) -0.014(2) 0.003(2) -0.014(2)
O(6) 0.026(2) 0.030(2) 0.021(2) -0.012(1) 0.003(1) -0.011(1)
O(7) 0.026(2) 0.035(2) 0.014(1) -0.004(2) 0.000(1) -0.006(1)
O(8) 0.041(3) 0.069(3) 0.024(2) -0.020(2) 0.007(2) -0.019(2)
O(9) 0.026(2) 0.055(3) 0.020(2) -0.008(2) 0.001(1) -0.005(2)
O(10) 0.026(2) 0.072(3) 0.023(2) -0.004(2) 0.001(1) -0.006(2)
O(11) 0.026(2) 0.050(3) 0.044(2) 0.006(2) -0.017(2) -0.009(2)
O(12) 0.027(2) 0.029(2) 0.037(2) -0.005(2) -0.006(2) -0.008(2)
O(13) 0.029(2) 0.030(2) 0.035(2) -0.002(2) -0.012(2) -0.011(2)
O(14) 0.026(2) 0.044(2) 0.031(2) -0.013(2) -0.011(2) 0.000(2)
O(15) 0.127(6) 0.136(7) 0.035(3) -0.060(5) -0.015(3) -0.023(3)
O(16) 0.141(7) 0.077(5) 0.105(5) -0.046(4) 0.053(5) -0.071(4)
O(17) 0.049(4) 0.100(6) 0.183(9) 0.001(4) -0.023(5) 0.032(6)
O(18) 0.024(2) 0.036(2) 0.042(2) 0.002(2) -0.002(2) -0.019(2)
O(19) 0.059(4) 0.163(7) 0.033(3) -0.073(4) 0.003(2) -0.023(3)
O(20) 0.031(2) 0.050(3) 0.029(2) 0.007(2) -0.008(2) -0.021(2)
O(21) 0.029(2) 0.029(2) 0.033(2) 0.002(2) -0.008(2) -0.016(2)
O(22) 0.068(4) 0.054(3) 0.065(3) 0.008(3) -0.013(3) -0.017(3)
O(23) 0.082(4) 0.034(2) 0.034(2) 0.015(2) -0.003(2) -0.018(2)
O(24) 0.200(9) 0.110(6) 0.136(7) 0.064(6) -0.108(7) -0.095(6)
N(1) 0.027(2) 0.020(2) 0.018(2) 0.001(2) -0.003(2) -0.007(2)
N(2) 0.020(2) 0.027(2) 0.017(2) -0.001(2) 0.000(1) -0.002(2)
N(3) 0.026(2) 0.030(2) 0.029(2) -0.008(2) -0.001(2) -0.009(2)
N(4) 0.020(2) 0.034(2) 0.016(2) -0.007(2) 0.000(1) -0.004(2)
N(5) 0.043(3) 0.033(3) 0.029(2) -0.007(2) -0.001(2) -0.011(2)
C(1) 0.117(8) 0.062(5) 0.089(6) -0.049(5) 0.069(6) -0.059(5)
C(2) 0.046(4) 0.051(4) 0.052(4) -0.024(3) 0.022(3) -0.036(3)
C(3) 0.038(3) 0.034(3) 0.046(3) -0.014(2) 0.012(3) -0.025(3)
C(4) 0.024(3) 0.031(3) 0.026(2) -0.006(2) 0.003(2) -0.015(2)
C(5) 0.030(3) 0.027(3) 0.021(2) 0.005(2) -0.006(2) -0.009(2)
C(6) 0.059(4) 0.024(3) 0.031(3) 0.000(3) 0.002(3) -0.011(2)
C(7) 0.074(5) 0.014(3) 0.032(3) 0.000(3) 0.007(3) 0.000(2)
C(8) 0.053(4) 0.026(3) 0.023(3) 0.001(3) 0.006(2) -0.003(2)
C(9) 0.030(3) 0.029(3) 0.017(2) -0.002(2) -0.003(2) -0.007(2)
C(10) 0.025(3) 0.024(2) 0.018(2) -0.001(2) 0.001(2) -0.005(2)
C(11) 0.041(3) 0.021(3) 0.021(2) -0.002(2) 0.004(2) -0.002(2)
C(12) 0.032(3) 0.030(3) 0.020(2) -0.006(2) 0.005(2) -0.008(2)
C(13) 0.056(4) 0.037(3) 0.033(3) -0.005(3) 0.020(3) -0.013(3)
C(14) 0.049(4) 0.034(3) 0.043(3) -0.011(3) 0.003(3) -0.022(3)
C(15) 0.027(3) 0.029(3) 0.030(3) -0.004(2) -0.006(2) -0.011(2)
C(16) 0.027(3) 0.029(3) 0.028(2) -0.006(2) -0.001(2) -0.012(2)
C(17) 0.022(2) 0.025(3) 0.021(2) -0.007(2) -0.005(2) -0.003(2)
C(18) 0.023(3) 0.030(3) 0.021(2) -0.006(2) 0.003(2) -0.004(2)
C(19) 0.060(4) 0.037(3) 0.034(3) -0.018(3) 0.008(3) -0.010(3)
C(20) 0.078(6) 0.052(4) 0.046(4) -0.040(4) 0.020(4) -0.015(3)
C(21) 0.056(4) 0.032(3) 0.030(3) -0.016(3) 0.013(3) -0.003(2)
C(22) 0.027(3) 0.030(3) 0.018(2) -0.002(2) 0.002(2) -0.003(2)
C(23) 0.019(2) 0.030(3) 0.019(2) 0.001(2) 0.000(2) -0.001(2)
C(24) 0.035(3) 0.041(3) 0.016(2) -0.002(2) 0.004(2) 0.003(2)
C(25) 0.024(3) 0.058(4) 0.018(2) 0.000(2) -0.002(2) -0.012(2)
C(26) 0.066(5) 0.057(4) 0.021(3) -0.001(4) 0.008(3) -0.006(3)
C(27) 0.054(6) 0.23(2) 0.083(8) -0.019(9) -0.014(6) 0.034(9)
C(28) 0.032(3) 0.059(5) 0.082(5) 0.008(3) -0.026(3) -0.041(4)
C(29) 0.068(5) 0.053(5) 0.065(5) -0.017(4) -0.025(4) -0.013(4)

loop_
_atom_type_symbol
_atom_type_description
_atom_type_scat_dispersion_real
_atom_type_scat_dispersion_imag
_atom_type_scat_source
C C 0.003 0.002
;International Tables for Crystallography
(1992, Vol. C, Tables 4.2.6.8 and 6.1.1.1)
;
H H 0.000 0.000
;International Tables for Crystallography
(1992, Vol. C, Table 6.1.1.2)
;
N N 0.006 0.003
;International Tables for Crystallography
(1992, Vol. C, Tables 4.2.6.8 and 6.1.1.1)
;
O O 0.011 0.006
;International Tables for Crystallography
(1992, Vol. C, Tables 4.2.6.8 and 6.1.1.1)
;
Eu Eu -0.158 3.668
;International Tables for Crystallography
(1992, Vol. C, Tables 4.2.6.8 and 6.1.1.1)
;
Ni Ni 0.339 1.112
;International Tables for Crystallography
(1992, Vol. C, Tables 4.2.6.8 and 6.1.1.1)
;

loop_
_geom_angle_atom_site_label_1
_geom_angle_atom_site_label_2
_geom_angle_atom_site_label_3
_geom_angle
_geom_angle_site_symmetry_1
_geom_angle_site_symmetry_2
_geom_angle_site_symmetry_3
_geom_angle_publ_flag
O(2) Eu O(3) 119.7(1) . . . yes
O(2) Eu O(6) 164.0(1) . . . yes
O(2) Eu O(7) 62.9(1) . . . yes
O(2) Eu O(9) 71.7(1) . . . yes
O(2) Eu O(10) 91.1(1) . . . yes
O(2) Eu O(12) 74.7(1) . . . yes
O(2) Eu O(13) 118.9(1) . . . yes
O(2) Eu N(1) 59.5(1) . . . yes
O(2) Eu N(2) 118.4(1) . . . yes
O(3) Eu O(6) 63.1(1) . . . yes
O(3) Eu O(7) 163.1(1) . . . yes
O(3) Eu O(9) 120.4(1) . . . yes
O(3) Eu O(10) 70.1(1) . . . yes
O(3) Eu O(12) 85.0(1) . . . yes
O(3) Eu O(13) 85.4(1) . . . yes
O(3) Eu N(1) 60.3(1) . . . yes
O(3) Eu N(2) 121.7(1) . . . yes
O(6) Eu O(7) 119.6(1) . . . yes
O(6) Eu O(9) 93.2(1) . . . yes
O(6) Eu O(10) 74.8(1) . . . yes
O(6) Eu O(12) 121.1(1) . . . yes
O(6) Eu O(13) 76.5(1) . . . yes
O(6) Eu N(1) 119.7(1) . . . yes
O(6) Eu N(2) 59.9(1) . . . yes
O(7) Eu O(9) 76.6(1) . . . yes
O(7) Eu O(10) 126.8(1) . . . yes
O(7) Eu O(12) 79.7(1) . . . yes
O(7) Eu O(13) 79.4(1) . . . yes
O(7) Eu N(1) 120.6(1) . . . yes
O(7) Eu N(2) 60.0(1) . . . yes
O(9) Eu O(10) 50.6(1) . . . yes
O(9) Eu O(12) 144.9(1) . . . yes
O(9) Eu O(13) 144.5(1) . . . yes
O(9) Eu N(1) 97.8(1) . . . yes
O(9) Eu N(2) 74.5(1) . . . yes
O(10) Eu O(12) 140.3(1) . . . yes
O(10) Eu O(13) 148.4(1) . . . yes
O(10) Eu N(1) 68.2(1) . . . yes
O(10) Eu N(2) 104.8(1) . . . yes
O(12) Eu O(13) 51.4(1) . . . yes
O(12) Eu N(1) 72.7(1) . . . yes
O(12) Eu N(2) 114.6(1) . . . yes
O(13) Eu N(1) 116.9(1) . . . yes
O(13) Eu N(2) 70.9(1) . . . yes
N(1) Eu N(2) 172.1(1) . . . yes
O(1) Ni(1) O(2) 94.4(2) . . . yes
O(1) Ni(1) O(7) 173.2(2) . . . yes
O(1) Ni(1) O(8) 90.6(2) . . . yes
O(1) Ni(1) O(18) 87.2(2) . . . yes
O(1) Ni(1) O(19) 90.2(3) . . . yes
O(2) Ni(1) O(7) 81.2(1) . . . yes
O(2) Ni(1) O(8) 173.7(2) . . . yes
O(2) Ni(1) O(18) 95.5(2) . . . yes
O(2) Ni(1) O(19) 88.6(2) . . . yes
O(7) Ni(1) O(8) 94.2(2) . . . yes
O(7) Ni(1) O(18) 88.0(1) . . . yes
O(7) Ni(1) O(19) 94.9(2) . . . yes
O(8) Ni(1) O(18) 88.6(2) . . . yes
O(8) Ni(1) O(19) 87.5(2) . . . yes
O(18) Ni(1) O(19) 175.3(2) . . . yes
O(3) Ni(2) O(4) 94.2(1) . . . yes
O(3) Ni(2) O(5) 176.0(2) . . . yes
O(3) Ni(2) O(6) 81.3(1) . . . yes
O(3) Ni(2) O(20) 90.7(1) . . . yes
O(3) Ni(2) O(21) 94.1(1) . . . yes
O(4) Ni(2) O(5) 88.6(1) . . . yes
O(4) Ni(2) O(6) 174.8(1) . . . yes
O(4) Ni(2) O(20) 89.6(2) . . . yes
O(4) Ni(2) O(21) 91.9(2) . . . yes
O(5) Ni(2) O(6) 95.8(1) . . . yes
O(5) Ni(2) O(20) 86.4(2) . . . yes
O(5) Ni(2) O(21) 88.7(2) . . . yes
O(6) Ni(2) O(20) 87.9(2) . . . yes
O(6) Ni(2) O(21) 91.0(1) . . . yes
O(20) Ni(2) O(21) 174.9(2) . . . yes
Ni(1) O(1) C(2) 123.8(4) . . . yes
Eu O(2) Ni(1) 107.9(2) . . . yes
Eu O(2) C(4) 129.8(3) . . . yes
Ni(1) O(2) C(4) 120.3(3) . . . yes
Eu O(3) Ni(2) 107.0(1) . . . yes
Eu O(3) C(10) 128.7(3) . . . yes
Ni(2) O(3) C(10) 118.8(3) . . . yes
Ni(2) O(4) C(12) 122.4(3) . . . yes
Ni(2) O(5) C(15) 123.4(3) . . . yes
Eu O(6) Ni(2) 108.6(1) . . . yes
Eu O(6) C(17) 130.3(3) . . . yes
Ni(2) O(6) C(17) 120.4(3) . . . yes
Eu O(7) Ni(1) 107.9(1) . . . yes
Eu O(7) C(23) 129.8(3) . . . yes
Ni(1) O(7) C(23) 118.3(3) . . . yes
Ni(1) O(8) C(25) 122.0(4) . . . yes
Eu O(9) N(3) 96.9(3) . . . yes
Eu O(10) N(3) 96.8(3) . . . yes
Eu O(12) N(4) 96.2(3) . . . yes
Eu O(13) N(4) 96.0(3) . . . yes
Ni(1) O(19) C(27) 128.8(7) . . . yes
Ni(2) O(21) C(28) 122.5(4) . . . yes
Eu N(1) C(5) 121.2(3) . . . yes
Eu N(1) C(9) 119.8(3) . . . yes
C(5) N(1) C(9) 118.9(4) . . . yes
Eu N(2) C(18) 120.7(3) . . . yes
Eu N(2) C(22) 121.1(3) . . . yes
C(18) N(2) C(22) 117.9(4) . . . yes
O(9) N(3) O(10) 114.3(4) . . . yes
O(9) N(3) O(11) 123.8(5) . . . yes
O(10) N(3) O(11) 122.0(5) . . . yes
O(12) N(4) O(13) 115.9(4) . . . yes
O(12) N(4) O(14) 121.9(4) . . . yes
O(13) N(4) O(14) 122.2(4) . . . yes
O(15) N(5) O(16) 116.4(8) . . . yes
O(15) N(5) O(17) 118.1(8) . . . yes
O(16) N(5) O(17) 125.4(8) . . . yes
O(1) C(2) C(1) 117.4(6) . . . yes
O(1) C(2) C(3) 125.1(6) . . . yes
C(1) C(2) C(3) 117.5(6) . . . yes
C(2) C(3) C(4) 127.3(6) . . . yes
O(2) C(4) C(3) 126.4(5) . . . yes
O(2) C(4) C(5) 114.3(4) . . . yes
C(3) C(4) C(5) 119.3(5) . . . yes
N(1) C(5) C(4) 115.2(5) . . . yes
N(1) C(5) C(6) 122.3(5) . . . yes
C(4) C(5) C(6) 122.4(5) . . . yes
C(5) C(6) C(7) 118.7(5) . . . yes
C(6) C(7) C(8) 119.1(5) . . . yes
C(7) C(8) C(9) 119.5(5) . . . yes
N(1) C(9) C(8) 121.3(5) . . . yes
N(1) C(9) C(10) 116.0(4) . . . yes
C(8) C(9) C(10) 122.7(5) . . . yes
O(3) C(10) C(9) 114.4(4) . . . yes
O(3) C(10) C(11) 126.9(5) . . . yes
C(9) C(10) C(11) 118.7(4) . . . yes
C(10) C(11) C(12) 126.9(5) . . . yes
O(4) C(12) C(11) 125.1(5) . . . yes
O(4) C(12) C(13) 117.8(5) . . . yes
C(11) C(12) C(13) 117.1(5) . . . yes
O(5) C(15) C(14) 117.1(5) . . . yes
O(5) C(15) C(16) 125.1(5) . . . yes
C(14) C(15) C(16) 117.8(5) . . . yes
C(15) C(16) C(17) 128.0(5) . . . yes
O(6) C(17) C(16) 126.5(5) . . . yes
O(6) C(17) C(18) 113.5(4) . . . yes
C(16) C(17) C(18) 120.0(4) . . . yes
N(2) C(18) C(17) 114.7(4) . . . yes
N(2) C(18) C(19) 122.2(5) . . . yes
C(17) C(18) C(19) 123.1(5) . . . yes
C(18) C(19) C(20) 118.7(6) . . . yes
C(19) C(20) C(21) 120.3(6) . . . yes
C(20) C(21) C(22) 118.2(5) . . . yes
N(2) C(22) C(21) 122.5(5) . . . yes
N(2) C(22) C(23) 114.5(4) . . . yes
C(21) C(22) C(23) 123.0(5) . . . yes
O(7) C(23) C(22) 114.3(4) . . . yes
O(7) C(23) C(24) 125.7(5) . . . yes
C(22) C(23) C(24) 120.0(5) . . . yes
C(23) C(24) C(25) 127.7(5) . . . yes
O(8) C(25) C(24) 125.6(5) . . . yes
O(8) C(25) C(26) 116.1(5) . . . yes
C(24) C(25) C(26) 118.2(6) . . . yes

loop_
_geom_bond_atom_site_label_1
_geom_bond_atom_site_label_2
_geom_bond_distance
_geom_bond_site_symmetry_1
_geom_bond_site_symmetry_2
_geom_bond_publ_flag
Eu O(2) 2.514(4) . . yes
Eu O(3) 2.508(3) . . yes
Eu O(6) 2.484(3) . . yes
Eu O(7) 2.496(3) . . yes
Eu O(9) 2.493(4) . . yes
Eu O(10) 2.490(4) . . yes
Eu O(12) 2.468(4) . . yes
Eu O(13) 2.475(4) . . yes
Eu N(1) 2.678(4) . . yes
Eu N(2) 2.657(4) . . yes
Ni(1) O(1) 1.998(5) . . yes
Ni(1) O(2) 1.999(4) . . yes
Ni(1) O(7) 2.022(4) . . yes
Ni(1) O(8) 1.989(4) . . yes
Ni(1) O(18) 2.066(4) . . yes
Ni(1) O(19) 2.068(5) . . yes
Ni(2) O(3) 2.014(3) . . yes
Ni(2) O(4) 1.986(4) . . yes
Ni(2) O(5) 1.980(4) . . yes
Ni(2) O(6) 1.993(3) . . yes
Ni(2) O(20) 2.111(4) . . yes
Ni(2) O(21) 2.062(4) . . yes
O(1) C(2) 1.238(8) . . yes
O(2) C(4) 1.290(6) . . yes
O(3) C(10) 1.291(6) . . yes
O(4) C(12) 1.237(6) . . yes
O(5) C(15) 1.248(6) . . yes
O(6) C(17) 1.291(6) . . yes
O(7) C(23) 1.287(6) . . yes
O(8) C(25) 1.253(8) . . yes
O(9) N(3) 1.263(6) . . yes
O(10) N(3) 1.272(6) . . yes
O(11) N(3) 1.201(6) . . yes
O(12) N(4) 1.267(6) . . yes
O(13) N(4) 1.263(6) . . yes
O(14) N(4) 1.211(5) . . yes
O(15) N(5) 1.232(7) . . yes
O(16) N(5) 1.190(7) . . yes
O(17) N(5) 1.198(8) . . yes
O(19) C(27) 1.31(1) . . yes
O(21) C(28) 1.407(7) . . yes
O(22) C(29) 1.412(10) . . yes
N(1) C(5) 1.332(6) . . yes
N(1) C(9) 1.336(6) . . yes
N(2) C(18) 1.340(7) . . yes
N(2) C(22) 1.344(6) . . yes
C(1) C(2) 1.496(10) . . yes
C(2) C(3) 1.420(8) . . yes
C(3) C(4) 1.383(7) . . yes
C(4) C(5) 1.483(7) . . yes
C(5) C(6) 1.401(8) . . yes
C(6) C(7) 1.372(8) . . yes
C(7) C(8) 1.367(8) . . yes
C(8) C(9) 1.403(8) . . yes
C(9) C(10) 1.486(7) . . yes
C(10) C(11) 1.382(7) . . yes
C(11) C(12) 1.429(7) . . yes
C(12) C(13) 1.503(7) . . yes
C(14) C(15) 1.482(7) . . yes
C(15) C(16) 1.414(7) . . yes
C(16) C(17) 1.377(7) . . yes
C(17) C(18) 1.493(7) . . yes
C(18) C(19) 1.383(8) . . yes
C(19) C(20) 1.362(9) . . yes
C(20) C(21) 1.366(10) . . yes
C(21) C(22) 1.383(8) . . yes
C(22) C(23) 1.493(8) . . yes
C(23) C(24) 1.383(7) . . yes
C(24) C(25) 1.410(9) . . yes
C(25) C(26) 1.494(7) . . yes

loop_
_geom_contact_atom_site_label_1
_geom_contact_atom_site_label_2
_geom_contact_distance
_geom_contact_site_symmetry_1
_geom_contact_site_symmetry_2
_geom_contact_publ_flag
Eu O(2) 2.514(4) . . ?
Eu O(3) 2.508(3) . . ?
Eu N(1) 2.678(4) . . ?
Eu N(2) 2.657(4) . . ?
O(1) O(24) 3.171(8) . 1_554 ?
O(1) C(1) 3.586(8) . 2_755 ?
O(3) O(11) 3.397(6) . 1_455 ?
O(4) O(15) 3.173(7) . . ?
O(4) O(23) 3.232(6) . . ?
O(4) C(14) 3.465(7) . 2_566 ?
O(5) O(23) 2.908(6) . . ?
O(5) O(23) 3.300(7) . 2_566 ?
O(8) O(24) 3.115(8) . 1_554 ?
O(9) O(14) 2.893(5) . 1_655 ?
O(9) N(4) 3.248(6) . 1_655 ?
O(9) O(12) 3.350(5) . 1_655 ?
O(9) C(28) 3.540(8) . 1_655 ?
O(10) C(7) 3.193(7) . 2_656 ?
O(11) C(10) 3.040(6) . 1_655 ?
O(11) C(9) 3.109(6) . 1_655 ?
O(11) O(12) 3.429(6) . 1_655 ?
O(11) C(8) 3.431(7) . 1_655 ?
O(11) C(7) 3.448(7) . 2_656 ?
O(11) C(29) 3.470(10) . 1_655 ?
O(11) C(8) 3.497(7) . 2_656 ?
O(11) C(11) 3.507(7) . 1_655 ?
O(11) C(28) 3.511(9) . 1_655 ?
O(12) O(22) 3.401(7) . . ?
O(12) C(29) 3.438(9) . . ?
O(12) O(18) 3.545(5) . 1_455 ?
O(13) C(21) 3.405(7) . 2_665 ?
O(14) O(18) 2.957(6) . 1_455 ?
O(14) C(22) 3.189(6) . 1_455 ?
O(14) C(20) 3.249(8) . 2_665 ?
O(14) C(21) 3.255(7) . 2_665 ?
O(14) C(21) 3.390(8) . 1_455 ?
O(14) C(23) 3.397(6) . 1_455 ?
O(15) O(20) 2.735(7) . . ?
O(15) C(12) 3.146(8) . . ?
O(15) O(23) 3.202(10) . . ?
O(15) C(13) 3.271(10) . . ?
O(16) O(23) 3.16(1) . . ?
O(16) C(19) 3.364(9) . 2_666 ?
O(16) C(16) 3.529(8) . 2_666 ?
O(16) C(27) 3.54(1) . 1_556 ?
O(17) O(24) 2.82(1) . . ?
O(17) C(13) 3.307(10) . 1_655 ?
O(18) O(22) 2.690(7) . 1_655 ?
O(18) C(29) 3.235(9) . 1_655 ?
O(18) C(27) 3.48(1) . 1_655 ?
O(19) O(22) 2.855(8) . . ?
O(20) C(14) 3.540(7) . 2_666 ?
O(21) O(23) 2.652(5) . 2_566 ?
O(22) O(24) 2.696(9) . 2_656 ?
O(22) C(27) 3.28(1) . . ?
O(23) C(28) 3.336(8) . 2_566 ?
O(23) C(26) 3.422(8) . 1_456 ?
O(23) C(15) 3.573(8) . 2_566 ?
O(24) C(29) 3.29(1) . 2_656 ?
O(24) C(1) 3.51(1) . 2_756 ?
O(24) C(27) 3.56(2) . 1_556 ?
N(3) C(28) 3.401(8) . 1_655 ?
N(4) C(21) 3.560(7) . 2_665 ?
C(5) C(29) 3.437(9) . . ?
C(6) C(29) 3.48(1) . . ?
C(17) C(28) 3.573(8) . 1_655 ?
C(20) C(27) 3.55(2) . 2_665 ?
